data_2241809
loop_
_publ_author_name
'Jimenez, Jorge'
'Chakraborty, Indranil'
'Mascharak, Pradip'

_publ_section_title
;
 Synthesis and crystal structure of
 tricarbonylchlorido{1-[(pyridin-2-ylmethylidene)amino]adamantane}rhenium(I)
;
_journal_coeditor_code WM5310
_journal_issue 9
_journal_name_full 'Acta Crystallographica Section E'
_journal_page_first 1276
_journal_page_last 1279
_journal_paper_doi 10.1107/S205698901601255X
_journal_volume 72
_journal_year 2016
_chemical_formula_iupac '[Re Cl (C16 H20 N2) (C O)3]'
_chemical_formula_moiety 'C19 H20 Cl N2 O3 Re'
_chemical_formula_sum 'C19 H20 Cl N2 O3 Re'
_chemical_formula_weight 546.02
_chemical_name_common
;
Tricarbonylchlorido{1-[(pyridin-2-ylmethylidene)amino]adamantane}rhenium(I)
;
_chemical_name_systematic
;
Tricarbonylchlorido{1-[(pyridin-2-ylmethylidene)amino]tricyclo[3.3.1.1^3,7^]\
decane}rhenium(I)
;
_space_group_crystal_system monoclinic
_space_group_IT_number 14
_space_group_name_Hall '-P 2yn'
_space_group_name_H-M_alt 'P 1 21/n 1'
_symmetry_space_group_name_Hall '-P 2yn'
_symmetry_space_group_name_H-M 'P 1 21/n 1'
_atom_sites_solution_hydrogens geom
_audit_creation_method SHELXL-2014/7
_cell_angle_alpha 90
_cell_angle_beta 94.5090(10)
_cell_angle_gamma 90
_cell_formula_units_Z 4
_cell_length_a 6.9550(6)
_cell_length_b 21.7483(19)
_cell_length_c 12.4482(11)
_cell_measurement_reflns_used 8126
_cell_measurement_temperature 273(2)
_cell_measurement_theta_max 24.10
_cell_measurement_theta_min 2.49
_cell_volume 1877.1(3)
_computing_cell_refinement
;
SAINT (Bruker, 2012)
;
_computing_data_collection
;
APEX2 (Bruker, 2012)
;
_computing_data_reduction
;
SAINT (Bruker, 2012)
;
_computing_molecular_graphics
;
XP in SHELXTL (Sheldrick, 2008) and CrystalMaker (Palmer, 2014)'
;
_computing_publication_material
;
publCIF (Westrip, 2010)
;
_computing_structure_refinement
;
SHELXL2014 (Sheldrick, 2015<i>b</i>)
;
_computing_structure_solution
;
SHELXT (Sheldrick, 2015<i>a</i>)
;
_diffrn_ambient_temperature 273(2)
_diffrn_measured_fraction_theta_full 0.998
_diffrn_measured_fraction_theta_max 0.942
_diffrn_measurement_device_type 'Bruker APEXII CCD'
_diffrn_measurement_method '\w scans'
_diffrn_radiation_type MoK\a
_diffrn_radiation_wavelength 0.71073
_diffrn_reflns_av_R_equivalents 0.0274
_diffrn_reflns_limit_h_max 9
_diffrn_reflns_limit_h_min -9
_diffrn_reflns_limit_k_max 29
_diffrn_reflns_limit_k_min -29
_diffrn_reflns_limit_l_max 16
_diffrn_reflns_limit_l_min -16
_diffrn_reflns_number 20008
_diffrn_reflns_theta_full 26.000
_diffrn_reflns_theta_max 29.051
_diffrn_reflns_theta_min 2.490
_exptl_absorpt_coefficient_mu 6.637
_exptl_absorpt_correction_T_max 0.7450
_exptl_absorpt_correction_T_min 0.4960
_exptl_absorpt_correction_type multi-scan
_exptl_absorpt_process_details
;
(<i>SADABS</i>; Bruker, 2012)
;
_exptl_crystal_colour yellow
_exptl_crystal_density_diffrn 1.932
_exptl_crystal_description plate
_exptl_crystal_F_000 1056
_exptl_crystal_size_max 0.15
_exptl_crystal_size_mid 0.10
_exptl_crystal_size_min 0.04
_refine_diff_density_max 0.794
_refine_diff_density_min -0.546
_refine_ls_extinction_method none
_refine_ls_goodness_of_fit_ref 1.052
_refine_ls_hydrogen_treatment constr
_refine_ls_matrix_type full
_refine_ls_number_parameters 235
_refine_ls_number_reflns 4728
_refine_ls_number_restraints 0
_refine_ls_restrained_S_all 1.052
_refine_ls_R_factor_all 0.0310
_refine_ls_R_factor_gt 0.0232
_refine_ls_shift/su_max 0.002
_refine_ls_shift/su_mean 0.000
_refine_ls_structure_factor_coef Fsqd
_refine_ls_weighting_details 'w=1/[\s^2^(Fo^2^)+(0.0213P)^2^+0.9180P] where P=(Fo^2^+2Fc^2^)/3'
_refine_ls_weighting_scheme calc
_refine_ls_wR_factor_gt 0.0476
_refine_ls_wR_factor_ref 0.0501
_reflns_number_gt 4045
_reflns_number_total 4728
_reflns_threshold_expression 'I > 2\s(I)'
_cod_data_source_file wm5310sup1.cif
_cod_data_source_block I
_cod_database_code 2241809
_shelx_space_group_comment
;
The symmetry employed for this shelxl refinement is uniquely defined
by the following loop, which should always be used as a source of
symmetry information in preference to the above space-group names.
They are only intended as comments.
;

loop_
_space_group_symop_operation_xyz
'x, y, z'
'-x+1/2, y+1/2, -z+1/2'
'-x, -y, -z'
'x-1/2, -y-1/2, z-1/2'

loop_
_atom_site_type_symbol
_atom_site_label
_atom_site_fract_x
_atom_site_fract_y
_atom_site_fract_z
_atom_site_U_iso_or_equiv
_atom_site_adp_type
_atom_site_calc_flag
_atom_site_occupancy
Re Re1 0.37969(2) 0.32771(2) 0.53456(2) 0.03239(5) Uani d 1
Cl Cl1 0.23110(12) 0.42838(4) 0.48815(7) 0.0476(2) Uani d 1
N N2 0.6343(3) 0.38424(11) 0.58745(18) 0.0298(5) Uani d 1
O O2 0.1930(4) 0.30895(12) 0.7472(2) 0.0568(7) Uani d 1
N N1 0.5242(4) 0.34377(12) 0.3884(2) 0.0371(6) Uani d 1
O O3 0.0223(4) 0.26163(13) 0.4307(3) 0.0742(9) Uani d 1
O O1 0.5930(4) 0.20826(14) 0.5848(2) 0.0729(8) Uani d 1
C C17 0.7065(4) 0.35397(14) 0.7773(2) 0.0335(6) Uani d 1
H H17A 0.5911 0.3288 0.7708 0.040 Uiso calc 1
H H17B 0.8147 0.3288 0.7598 0.040 Uiso calc 1
C C2 0.2629(5) 0.31762(14) 0.6679(3) 0.0399(7) Uani d 1
C C8 0.6851(4) 0.37871(15) 0.4017(2) 0.0374(7) Uani d 1
C C10 0.6832(4) 0.40873(13) 0.6989(2) 0.0296(6) Uani d 1
C C1 0.5193(5) 0.25045(17) 0.5650(3) 0.0444(8) Uani d 1
C C9 0.7374(4) 0.39986(15) 0.5113(2) 0.0374(7) Uani d 1
H H9 0.8454 0.4246 0.5257 0.045 Uiso calc 1
C C7 0.7933(5) 0.39368(18) 0.3160(3) 0.0509(9) Uani d 1
H H7 0.9039 0.4176 0.3269 0.061 Uiso calc 1
C C4 0.4683(6) 0.32441(16) 0.2888(3) 0.0501(9) Uani d 1
H H4 0.3568 0.3008 0.2787 0.060 Uiso calc 1
C C3 0.1587(5) 0.28552(16) 0.4682(3) 0.0472(8) Uani d 1
C C18 0.8699(4) 0.44667(15) 0.7101(2) 0.0384(7) Uani d 1
H H18A 0.8594 0.4813 0.6609 0.046 Uiso calc 1
H H18B 0.9777 0.4215 0.6919 0.046 Uiso calc 1
C C14 0.9052(5) 0.47005(15) 0.8271(3) 0.0444(8) Uani d 1
H H14 1.0239 0.4945 0.8337 0.053 Uiso calc 1
C C15 0.9266(5) 0.41588(16) 0.9048(3) 0.0460(8) Uani d 1
H H15A 0.9496 0.4307 0.9782 0.055 Uiso calc 1
H H15B 1.0352 0.3906 0.8881 0.055 Uiso calc 1
C C5 0.5687(6) 0.33785(17) 0.2005(3) 0.0559(10) Uani d 1
H H5 0.5250 0.3237 0.1325 0.067 Uiso calc 1
C C19 0.5695(5) 0.41766(18) 0.9200(3) 0.0511(9) Uani d 1
H H19A 0.4522 0.3934 0.9129 0.061 Uiso calc 1
H H19B 0.5884 0.4321 0.9939 0.061 Uiso calc 1
C C16 0.7408(5) 0.37820(15) 0.8932(2) 0.0423(7) Uani d 1
H H16 0.7528 0.3433 0.9430 0.051 Uiso calc 1
C C11 0.5154(5) 0.44984(15) 0.7271(2) 0.0392(7) Uani d 1
H H11A 0.5044 0.4848 0.6785 0.047 Uiso calc 1
H H11B 0.3957 0.4268 0.7188 0.047 Uiso calc 1
C C6 0.7330(6) 0.37222(18) 0.2143(3) 0.0564(10) Uani d 1
H H6 0.8038 0.3811 0.1558 0.068 Uiso calc 1
C C12 0.5508(5) 0.47239(17) 0.8435(3) 0.0505(9) Uani d 1
H H12 0.4420 0.4980 0.8616 0.061 Uiso calc 1
C C13 0.7357(6) 0.51060(17) 0.8544(3) 0.0563(10) Uani d 1
H H13A 0.7576 0.5261 0.9274 0.068 Uiso calc 1
H H13B 0.7239 0.5455 0.8057 0.068 Uiso calc 1

loop_
_atom_site_aniso_label
_atom_site_aniso_U_11
_atom_site_aniso_U_22
_atom_site_aniso_U_33
_atom_site_aniso_U_12
_atom_site_aniso_U_13
_atom_site_aniso_U_23
Re1 0.03066(7) 0.03249(7) 0.03334(7) -0.00218(5) -0.00171(5) -0.00180(5)
Cl1 0.0399(5) 0.0493(5) 0.0525(5) 0.0033(4) -0.0035(4) 0.0066(4)
N2 0.0258(12) 0.0349(13) 0.0281(12) 0.0010(10) -0.0019(9) -0.0014(10)
O2 0.0540(16) 0.0645(16) 0.0542(16) -0.0045(13) 0.0188(13) 0.0064(13)
N1 0.0388(15) 0.0427(15) 0.0293(13) 0.0026(11) -0.0009(11) -0.0061(11)
O3 0.0520(17) 0.0655(18) 0.100(2) -0.0128(14) -0.0233(16) -0.0201(16)
O1 0.067(2) 0.065(2) 0.085(2) 0.0119(16) -0.0044(16) -0.0020(16)
C17 0.0331(16) 0.0357(15) 0.0311(15) 0.0000(13) -0.0009(12) 0.0012(12)
C2 0.0325(17) 0.0354(17) 0.051(2) -0.0013(13) -0.0018(15) -0.0034(14)
C8 0.0340(17) 0.0462(18) 0.0316(15) 0.0040(13) -0.0001(12) 0.0014(13)
C10 0.0320(15) 0.0315(15) 0.0245(14) -0.0029(12) -0.0028(11) -0.0018(11)
C1 0.048(2) 0.0429(19) 0.0407(18) -0.0109(16) -0.0049(15) -0.0019(15)
C9 0.0267(16) 0.0519(19) 0.0333(16) -0.0056(13) 0.0000(12) 0.0000(13)
C7 0.043(2) 0.074(3) 0.0352(18) -0.0016(18) 0.0046(15) 0.0082(17)
C4 0.059(2) 0.053(2) 0.0364(18) -0.0015(17) -0.0052(16) -0.0083(15)
C3 0.043(2) 0.0428(19) 0.054(2) -0.0011(15) -0.0085(16) -0.0058(15)
C18 0.0365(17) 0.0397(17) 0.0381(17) -0.0081(13) -0.0027(13) 0.0039(13)
C14 0.046(2) 0.0445(19) 0.0405(18) -0.0113(15) -0.0074(15) -0.0069(14)
C15 0.047(2) 0.054(2) 0.0351(17) -0.0024(16) -0.0121(15) -0.0053(15)
C5 0.076(3) 0.059(2) 0.0315(18) 0.008(2) -0.0020(17) -0.0086(16)
C19 0.052(2) 0.073(3) 0.0290(16) -0.0026(18) 0.0039(15) -0.0115(16)
C16 0.049(2) 0.0476(19) 0.0294(16) -0.0015(15) -0.0048(14) 0.0050(13)
C11 0.0377(18) 0.0419(18) 0.0370(17) 0.0085(14) -0.0038(13) -0.0068(13)
C6 0.064(3) 0.074(3) 0.0324(18) 0.010(2) 0.0105(17) 0.0049(17)
C12 0.049(2) 0.057(2) 0.0452(19) 0.0102(17) -0.0002(16) -0.0187(17)
C13 0.069(3) 0.047(2) 0.050(2) 0.0017(18) -0.0100(18) -0.0169(17)

loop_
_atom_type_symbol
_atom_type_description
_atom_type_scat_dispersion_real
_atom_type_scat_dispersion_imag
_atom_type_scat_source
C C 0.0033 0.0016 'International Tables Vol C Tables 4.2.6.8 and 6.1.1.4'
H H 0.0000 0.0000 'International Tables Vol C Tables 4.2.6.8 and 6.1.1.4'
Cl Cl 0.1484 0.1585 'International Tables Vol C Tables 4.2.6.8 and 6.1.1.4'
N N 0.0061 0.0033 'International Tables Vol C Tables 4.2.6.8 and 6.1.1.4'
O O 0.0106 0.0060 'International Tables Vol C Tables 4.2.6.8 and 6.1.1.4'
Re Re -1.0185 7.2310 'International Tables Vol C Tables 4.2.6.8 and 6.1.1.4'

loop_
_geom_angle_atom_site_label_1
_geom_angle_atom_site_label_2
_geom_angle_atom_site_label_3
_geom_angle
_geom_angle_publ_flag
C2 Re1 C3 86.46(14) y
C2 Re1 C1 88.36(14) y
C3 Re1 C1 92.35(14) y
C2 Re1 N1 176.25(11) y
C3 Re1 N1 97.12(13) y
C1 Re1 N1 92.59(12) y
C2 Re1 N2 100.93(11) y
C3 Re1 N2 171.19(12) y
C1 Re1 N2 92.65(11) y
N1 Re1 N2 75.41(9) y
C2 Re1 Cl1 96.08(9) y
C3 Re1 Cl1 90.98(11) y
C1 Re1 Cl1 174.61(10) y
N1 Re1 Cl1 82.78(7) y
N2 Re1 Cl1 83.53(6) y
C9 N2 C10 119.4(2) ?
C9 N2 Re1 114.15(19) ?
C10 N2 Re1 126.21(17) ?
C4 N1 C8 117.9(3) ?
C4 N1 Re1 127.2(2) ?
C8 N1 Re1 114.88(19) ?
C16 C17 C10 109.3(2) ?
C16 C17 H17A 109.8 ?
C10 C17 H17A 109.8 ?
C16 C17 H17B 109.8 ?
C10 C17 H17B 109.8 ?
H17A C17 H17B 108.3 ?
O2 C2 Re1 177.1(3) ?
N1 C8 C7 122.0(3) ?
N1 C8 C9 115.8(3) ?
C7 C8 C9 122.2(3) ?
N2 C10 C11 107.3(2) ?
N2 C10 C18 113.8(2) ?
C11 C10 C18 108.6(2) ?
N2 C10 C17 108.5(2) ?
C11 C10 C17 110.5(2) ?
C18 C10 C17 108.2(2) ?
O1 C1 Re1 177.7(4) ?
N2 C9 C8 119.8(3) ?
N2 C9 H9 120.1 ?
C8 C9 H9 120.1 ?
C6 C7 C8 118.7(3) ?
C6 C7 H7 120.7 ?
C8 C7 H7 120.7 ?
N1 C4 C5 122.9(4) ?
N1 C4 H4 118.5 ?
C5 C4 H4 118.5 ?
O3 C3 Re1 177.5(3) ?
C10 C18 C14 109.5(2) ?
C10 C18 H18A 109.8 ?
C14 C18 H18A 109.8 ?
C10 C18 H18B 109.8 ?
C14 C18 H18B 109.8 ?
H18A C18 H18B 108.2 ?
C15 C14 C13 110.1(3) ?
C15 C14 C18 110.1(3) ?
C13 C14 C18 109.3(3) ?
C15 C14 H14 109.1 ?
C13 C14 H14 109.1 ?
C18 C14 H14 109.1 ?
C14 C15 C16 108.4(3) ?
C14 C15 H15A 110.0 ?
C16 C15 H15A 110.0 ?
C14 C15 H15B 110.0 ?
C16 C15 H15B 110.0 ?
H15A C15 H15B 108.4 ?
C6 C5 C4 119.2(3) ?
C6 C5 H5 120.4 ?
C4 C5 H5 120.4 ?
C12 C19 C16 109.4(3) ?
C12 C19 H19A 109.8 ?
C16 C19 H19A 109.8 ?
C12 C19 H19B 109.8 ?
C16 C19 H19B 109.8 ?
H19A C19 H19B 108.2 ?
C19 C16 C15 110.3(3) ?
C19 C16 C17 109.4(3) ?
C15 C16 C17 109.9(3) ?
C19 C16 H16 109.1 ?
C15 C16 H16 109.1 ?
C17 C16 H16 109.1 ?
C12 C11 C10 109.6(2) ?
C12 C11 H11A 109.8 ?
C10 C11 H11A 109.8 ?
C12 C11 H11B 109.8 ?
C10 C11 H11B 109.8 ?
H11A C11 H11B 108.2 ?
C5 C6 C7 119.4(3) ?
C5 C6 H6 120.3 ?
C7 C6 H6 120.3 ?
C19 C12 C13 109.8(3) ?
C19 C12 C11 109.9(3) ?
C13 C12 C11 109.2(3) ?
C19 C12 H12 109.3 ?
C13 C12 H12 109.3 ?
C11 C12 H12 109.3 ?
C12 C13 C14 108.9(3) ?
C12 C13 H13A 109.9 ?
C14 C13 H13A 109.9 ?
C12 C13 H13B 109.9 ?
C14 C13 H13B 109.9 ?
H13A C13 H13B 108.3 ?

loop_
_geom_bond_atom_site_label_1
_geom_bond_atom_site_label_2
_geom_bond_distance
_geom_bond_publ_flag
Re1 C2 1.918(4) y
Re1 C3 1.920(3) y
Re1 C1 1.963(4) y
Re1 N1 2.175(3) y
Re1 N2 2.213(2) y
Re1 Cl1 2.4700(8) y
N2 C9 1.279(4) ?
N2 C10 1.500(3) ?
O2 C2 1.149(4) ?
N1 C4 1.338(4) ?
N1 C8 1.352(4) ?
O3 C3 1.149(4) ?
O1 C1 1.070(4) ?
C17 C16 1.537(4) ?
C17 C10 1.541(4) ?
C17 H17A 0.9700 ?
C17 H17B 0.9700 ?
C8 C7 1.392(4) ?
C8 C9 1.458(4) ?
C10 C11 1.533(4) ?
C10 C18 1.535(4) ?
C9 H9 0.9300 ?
C7 C6 1.383(5) ?
C7 H7 0.9300 ?
C4 C5 1.379(5) ?
C4 H4 0.9300 ?
C18 C14 1.545(4) ?
C18 H18A 0.9700 ?
C18 H18B 0.9700 ?
C14 C15 1.524(5) ?
C14 C13 1.532(5) ?
C14 H14 0.9800 ?
C15 C16 1.527(4) ?
C15 H15A 0.9700 ?
C15 H15B 0.9700 ?
C5 C6 1.365(5) ?
C5 H5 0.9300 ?
C19 C12 1.524(5) ?
C19 C16 1.526(5) ?
C19 H19A 0.9700 ?
C19 H19B 0.9700 ?
C16 H16 0.9800 ?
C11 C12 1.532(4) ?
C11 H11A 0.9700 ?
C11 H11B 0.9700 ?
C6 H6 0.9300 ?
C12 C13 1.528(5) ?
C12 H12 0.9800 ?
C13 H13A 0.9700 ?
C13 H13B 0.9700 ?

loop_
_geom_hbond_atom_site_label_D
_geom_hbond_atom_site_label_H
_geom_hbond_atom_site_label_A
_geom_hbond_site_symmetry_A
_geom_hbond_distance_DH
_geom_hbond_distance_HA
_geom_hbond_distance_DA
_geom_hbond_angle_DHA
C9 H9 Cl1 1_655 0.93 2.76 3.523(3) 139.9
C7 H7 Cl1 1_655 0.93 2.92 3.662(4) 137.3
C18 H18A Cl1 3_666 0.97 2.74 3.701(3) 170.4

loop_
_geom_torsion_atom_site_label_1
_geom_torsion_atom_site_label_2
_geom_torsion_atom_site_label_3
_geom_torsion_atom_site_label_4
_geom_torsion
C4 N1 C8 C7 -1.2(5)
Re1 N1 C8 C7 -179.4(3)
C4 N1 C8 C9 178.6(3)
Re1 N1 C8 C9 0.3(3)
C9 N2 C10 C11 114.9(3)
Re1 N2 C10 C11 -59.7(3)
C9 N2 C10 C18 -5.3(4)
Re1 N2 C10 C18 -179.86(19)
C9 N2 C10 C17 -125.8(3)
Re1 N2 C10 C17 59.7(3)
C16 C17 C10 N2 -175.5(2)
C16 C17 C10 C11 -58.2(3)
C16 C17 C10 C18 60.6(3)
C10 N2 C9 C8 -177.0(3)
Re1 N2 C9 C8 -1.8(4)
N1 C8 C9 N2 1.0(4)
C7 C8 C9 N2 -179.2(3)
N1 C8 C7 C6 0.3(5)
C9 C8 C7 C6 -179.5(3)
C8 N1 C4 C5 0.9(5)
Re1 N1 C4 C5 178.9(3)
N2 C10 C18 C14 179.4(2)
C11 C10 C18 C14 60.0(3)
C17 C10 C18 C14 -60.0(3)
C10 C18 C14 C15 60.7(3)
C10 C18 C14 C13 -60.3(3)
C13 C14 C15 C16 60.5(3)
C18 C14 C15 C16 -60.1(4)
N1 C4 C5 C6 0.2(6)
C12 C19 C16 C15 59.8(3)
C12 C19 C16 C17 -61.2(4)
C14 C15 C16 C19 -60.1(3)
C14 C15 C16 C17 60.6(3)
C10 C17 C16 C19 59.6(3)
C10 C17 C16 C15 -61.6(3)
N2 C10 C11 C12 175.8(3)
C18 C10 C11 C12 -60.7(3)
C17 C10 C11 C12 57.8(3)
C4 C5 C6 C7 -1.1(6)
C8 C7 C6 C5 0.9(5)
C16 C19 C12 C13 -59.3(4)
C16 C19 C12 C11 61.0(4)
C10 C11 C12 C19 -59.0(4)
C10 C11 C12 C13 61.6(4)
C19 C12 C13 C14 59.6(4)
C11 C12 C13 C14 -61.1(4)
C15 C14 C13 C12 -60.6(3)
C18 C14 C13 C12 60.5(4)

_cod_database_fobs_code 2241809
